data_4323133
loop_
_publ_author_name
'Nobuaki Hamanaka'
'Hideo Imoto'

_publ_section_title
;
 Syntheses, Structures, and Magnetic Properties of Metal(II) Phosphates
 with M(OH)(PO4)2- Layers (M = Ni, Co, Mg)
;
_journal_name_full 'Inorganic Chemistry'
_journal_page_first 5844
_journal_page_last 5850
_journal_paper_doi 10.1021/ic980595n
_journal_volume 37
_journal_year 1998
_chemical_formula_structural '(H3O) (Co2 (OH)2 (HPO4) (H2PO4))'
_chemical_formula_sum 'Co2 H8 O11 P2'
_chemical_formula_weight 363.87
_space_group_IT_number 61
_symmetry_cell_setting orthorhombic
_symmetry_Int_Tables_number 61
_symmetry_space_group_name_Hall '-P 2bc 2ac'
_symmetry_space_group_name_H-M 'P c a b'
_atom_type_scat_source 'Int. Tables Vol IV Tables 2.2B'
_cell_angle_alpha 90
_cell_angle_beta 90
_cell_angle_gamma 90
_cell_formula_units_Z 8
_cell_length_a 8.443(2)
_cell_length_b 13.094(4)
_cell_length_c 15.484(4)
_cell_measurement_reflns_used 20
_cell_measurement_temperature 296.2
_cell_measurement_theta_max 20.8
_cell_measurement_theta_min 15.4
_cell_volume 1711.8(8)
_computing_cell_refinement 'Rigaku/AFC Diffractometer Control'
_computing_data_collection 'Rigaku/AFC Diffractometer Control'
_computing_data_reduction teXsan
_computing_structure_refinement 'ANYBLK(Imoto, 1997)'
_computing_structure_solution 'SAPI-91(Fan, 1991)'
_diffrn_ambient_temperature 296
_diffrn_measurement_device 'Rigaku AFC7R'
_diffrn_measurement_method \w-2\q
_diffrn_radiation_detector 'scintillation counter'
_diffrn_radiation_monochromator graphite
_diffrn_radiation_source 'Rigaku rotating anode'
_diffrn_radiation_type 'Mo K\a'
_diffrn_radiation_wavelength 0.7107
_diffrn_reflns_av_R_equivalents 0.290
_diffrn_reflns_limit_h_max 11
_diffrn_reflns_limit_h_min -11
_diffrn_reflns_limit_k_max 17
_diffrn_reflns_limit_k_min -17
_diffrn_reflns_limit_l_max 20
_diffrn_reflns_limit_l_min 20
_diffrn_reflns_number 19720
_diffrn_reflns_reduction_process 'Lp corrections applied'
_diffrn_reflns_theta_max 30.00
_diffrn_reflns_theta_min 2.63
_diffrn_standards_decay_% 3.24
_diffrn_standards_interval_count 150
_diffrn_standards_number 3
_exptl_absorpt_coefficient_mu 4.300
_exptl_absorpt_correction_T_max 0.902
_exptl_absorpt_correction_T_min 0.822
_exptl_absorpt_correction_type empirical
_exptl_absorpt_process_details '\y-scan method (North & Phillops, 1968)'
_exptl_crystal_colour 'purple red'
_exptl_crystal_density_diffrn 2.824
_exptl_crystal_density_meas ?
_exptl_crystal_description needle
_exptl_crystal_F_000 1440.00
_exptl_crystal_size_max 0.4
_exptl_crystal_size_mid 0.02
_exptl_crystal_size_min 0.02
_refine_diff_density_max 2.304
_refine_diff_density_min -2.190
_refine_ls_extinction_method none
_refine_ls_goodness_of_fit_all 1.251
_refine_ls_goodness_of_fit_obs 1.409
_refine_ls_hydrogen_treatment none
_refine_ls_matrix_type full
_refine_ls_number_constraints 0
_refine_ls_number_parameters 136
_refine_ls_number_reflns 1448
_refine_ls_number_restraints 0
_refine_ls_R_factor_all 0.1034
_refine_ls_R_factor_obs 0.0791
_refine_ls_shift/esd_max 0.0001
_refine_ls_structure_factor_coef Fsqd
_refine_ls_weighting_details 'w = 1/[\s^2^(Fo) + 0.0076|Fo|^2^]'
_refine_ls_weighting_scheme calc
_refine_ls_wR_factor_all 0.0807
_refine_ls_wR_factor_obs 0.0745
_reflns_number_observed 1702
_reflns_number_total 2809
_reflns_observed_criterion >1.0sigma(I)
_cod_data_source_file ic980595n_2.cif
_cod_data_source_block 4_(H3O){Co2(OH)2(HPO4)(H2PO4)}
_cod_depositor_comments
;
The following automatic conversions were performed:

'_exptl_crystal_density_meas' value 'not measured' was changed to '?'
- the value is perceived as not measured.

Automatic conversion script
Id: cif_fix_values 3008 2015-01-20 13:52:24Z robertas 

The following automatic conversions were performed:

'_refine_ls_weighting_scheme' value 'w = 1/[\s^2^(Fo) +
0.0076|Fo|^2^]' was changed to 'calc'. New tag
'_refine_ls_weighting_details' was created. The value of the new tag
was set to 'w = 1/[\s^2^(Fo) + 0.0076|Fo|^2^]'.

Automatic conversion script
Id: cif_fix_values 3143 2015-03-26 13:38:13Z robertas 
;
_cod_original_cell_volume 1711.9(9)
_cod_original_formula_sum 'H8 Co2 O11 P2 '
_cod_database_code 4323133

loop_
_symmetry_equiv_pos_as_xyz
'x, y, z'
'x+1/2, -y, -z+1/2'
'-x+1/2, y+1/2, -z'
'-x, -y+1/2, z+1/2'
'-x, -y, -z'
'-x+1/2, y, z+1/2'
'x+1/2, -y+1/2, z'
'x, y+1/2, -z+1/2'

loop_
_atom_site_aniso_label
_atom_site_aniso_U_11
_atom_site_aniso_U_22
_atom_site_aniso_U_33
_atom_site_aniso_U_12
_atom_site_aniso_U_13
_atom_site_aniso_U_23
Co.a 0.0049(5) 0.0098(5) 0.0129(6) -0.0006(5) 0.0001(5) -0.0013(6)
Co.b 0.0059(4) 0.0093(5) 0.0125(5) 0.0009(5) 0.0011(6) 0.0007(5)
P1 0.0047(9) 0.0093(9) 0.0116(10) 0.0013(11) 0.0008(12) -0.0010(7)
P2 0.0055(10) 0.0107(9) 0.0082(9) 0.0007(11) 0.0009(12) 0.0002(7)
O1a 0.005(3) 0.010(3) 0.013(3) 0.001(2) -0.006(2) 0.004(2)
O1b 0.003(3) 0.014(3) 0.009(3) -0.002(2) 0.001(2) 0.001(2)
O2 0.006(3) 0.011(2) 0.014(3) 0.000(3) -0.004(3) -0.007(2)
O3a 0.013(3) 0.011(3) 0.020(3) 0.004(2) 0.005(2) -0.003(2)
O3b 0.007(3) 0.015(3) 0.019(3) -0.003(2) -0.004(2) 0.003(2)
O4 0.005(3) 0.018(3) 0.010(3) 0.000(3) -0.003(3) -0.002(2)
O5 0.009(2) 0.010(2) 0.013(3) 0.000(2) -0.001(3) 0.006(3)
O6 0.021(4) 0.020(3) 0.012(3) -0.002(3) -0.004(3) 0.005(2)
O7 0.012(3) 0.006(2) 0.020(3) 0.002(3) -0.002(3) 0.006(2)
O8 0.009(4) 0.020(3) 0.016(3) -0.002(3) 0.002(2) -0.009(2)
O9 0.020(3) 0.042(4) 0.020(3) 0.000(3) 0.000(3) 0.012(3)

loop_
_atom_site_label
_atom_site_fract_x
_atom_site_fract_y
_atom_site_fract_z
_atom_site_U_iso_or_equiv
_atom_site_thermal_displace_type
_atom_site_refinement_flags
Co.a -0.03727(11) 0.11113(8) 0.25756(7) 0.0092(5) Uani .
Co.b 0.35005(14) 0.11941(8) 0.26304(6) 0.0092(5) Uani .
P1 0.1535(3) 0.28893(14) 0.36508(12) 0.0086(9) Uani .
P2 0.1510(3) -0.05980(14) 0.36629(12) 0.0082(9) Uani .
O1a 0.0057(6) -0.0349(4) 0.3093(4) 0.010(3) Uani .
O1b 0.3068(6) -0.0251(4) 0.3240(3) 0.008(3) Uani .
O2 0.1556(8) 0.1894(3) 0.3114(3) 0.010(3) Uani .
O3a -0.2184(6) 0.1356(4) 0.3392(3) 0.015(3) Uani .
O3b 0.4913(6) 0.1623(4) 0.3614(4) 0.014(3) Uani .
O4 0.1625(8) 0.0664(4) 0.1736(3) 0.011(3) Uani .
O5 -0.0915(7) 0.2463(5) 0.1835(3) 0.011(2) Uani .
O6 0.1807(7) 0.2585(4) 0.4635(3) 0.018(3) Uani .
O7 0.1554(8) -0.1720(3) 0.3896(3) 0.013(3) Uani .
O8 0.1325(7) 0.0049(4) 0.4521(3) 0.015(3) Uani .
O9 0.3986(7) 0.0814(5) 0.5112(4) 0.027(4) Uani .

loop_
_geom_angle_atom_site_label_1
_geom_angle_atom_site_label_2
_geom_angle_atom_site_label_3
_geom_angle
_geom_angle_site_symmetry_1
_geom_angle_site_symmetry_2
_geom_angle_site_symmetry_3
O1a Co.a O1b 81.5(2) 1_555 1_555 2_455
O1a Co.a O2 99.1(2) 1_555 1_555 1_555
O1a Co.a O3a 92.1(2) 1_555 1_555 1_555
O1a Co.a O4 81.5(2) 1_555 1_555 1_555
O1a Co.a O5 169.7(2) 1_555 1_555 1_555
O1b Co.a O2 165.4(2) 2_455 1_555 1_555
O1b Co.a O3a 89.3(2) 2_455 1_555 1_555
O1b Co.a O4 89.0(2) 2_455 1_555 1_555
O1b Co.a O5 89.3(2) 2_455 1_555 1_555
O2 Co.a O3a 105.2(2) 1_555 1_555 1_555
O2 Co.a O4 76.8(2) 1_555 1_555 1_555
O2 Co.a O5 88.6(2) 1_555 1_555 1_555
O3a Co.a O4 173.5(2) 1_555 1_555 1_555
O3a Co.a O5 92.4(2) 1_555 1_555 1_555
O4 Co.a O5 93.8(2) 1_555 1_555 1_555
O1a Co.b O1b 82.7(2) 2_555 1_555 1_555
O1a Co.b O2 165.1(2) 2_555 1_555 1_555
O1a Co.b O3b 100.6(2) 2_555 1_555 1_555
O1a Co.b O4 87.0(2) 2_555 1_555 1_555
O1a Co.b O5 89.0(2) 2_555 1_555 7_555
O1b Co.b O2 95.7(2) 1_555 1_555 1_555
O1b Co.b O3b 90.8(2) 1_555 1_555 1_555
O1b Co.b O4 83.0(2) 1_555 1_555 1_555
O1b Co.b O5 171.1(2) 1_555 1_555 7_555
O2 Co.b O3b 94.2(2) 1_555 1_555 1_555
O2 Co.b O4 78.1(2) 1_555 1_555 1_555
O2 Co.b O5 91.5(2) 1_555 1_555 7_555
O3b Co.b O4 169.5(2) 1_555 1_555 1_555
O3b Co.b O5 93.9(2) 1_555 1_555 7_555
O4 Co.b O5 93.5(2) 1_555 1_555 7_555
O2 P1 O3a 113.5(3) 1_555 1_555 7_555
O2 P1 O3b 110.3(3) 1_555 1_555 7_455
O2 P1 O6 107.6(3) 1_555 1_555 1_555
O3a P1 O3b 111.1(3) 7_555 1_555 7_455
O3a P1 O6 108.2(3) 7_555 1_555 1_555
O3b P1 O6 105.8(3) 7_455 1_555 1_555
O1a P2 O1b 112.0(3) 1_555 1_555 1_555
O1a P2 O7 111.1(3) 1_555 1_555 1_555
O1a P2 O8 106.7(3) 1_555 1_555 1_555
O1b P2 O7 111.5(4) 1_555 1_555 1_555
O1b P2 O8 106.4(3) 1_555 1_555 1_555
O7 P2 O8 108.8(3) 1_555 1_555 1_555
Co.a O1a Co.b 99.9(2) 1_555 1_555 2_455
Co.a O1a P2 123.1(3) 1_555 1_555 1_555
Co.b O1a P2 135.0(3) 2_455 1_555 1_555
Co.a O1b Co.b 95.7(2) 2_555 1_555 1_555
Co.a O1b P2 128.4(3) 2_555 1_555 1_555
Co.b O1b P2 126.4(3) 1_555 1_555 1_555
Co.a O2 Co.b 105.1(2) 1_555 1_555 1_555
Co.a O2 P1 128.1(4) 1_555 1_555 1_555
Co.b O2 P1 126.2(4) 1_555 1_555 1_555
Co.a O3a P1 144.3(3) 1_555 1_555 7_455
Co.b O3b P1 133.1(3) 1_555 1_555 7_555
Co.b O3b O9 111.9(3) 1_555 1_555 1_555
P1 O3b O9 113.6(3) 7_555 1_555 1_555
Co.a O4 Co.b 95.4(2) 1_555 1_555 1_555
Co.a O4 O9 113.7(3) 1_555 1_555 6_554
Co.b O4 O9 136.9(3) 1_555 1_555 6_554
Co.a O5 Co.b 113.9(2) 1_555 1_555 7_455
P2 O8 O9 114.4(3) 1_555 1_555 1_555
O3b O9 O4 159.8(3) 1_555 1_555 6_555
O3b O9 O8 95.7(3) 1_555 1_555 1_555
O3b O9 O9 90.9(3) 1_555 1_555 5_656
O4 O9 O8 98.0(2) 6_555 1_555 1_555
O4 O9 O9 100.9(3) 6_555 1_555 5_656
O8 O9 O9 101.1(3) 1_555 1_555 5_656

loop_
_geom_bond_atom_site_label_1
_geom_bond_atom_site_label_2
_geom_bond_distance
_geom_bond_site_symmetry_1
_geom_bond_site_symmetry_2
Co.a O1a 2.105(5) 1_555 1_555
Co.a O1b 2.144(5) 1_555 2_455
Co.a O2 2.097(6) 1_555 1_555
Co.a O3a 2.010(5) 1_555 1_555
Co.a O4 2.209(6) 1_555 1_555
Co.a O5 2.158(6) 1_555 1_555
Co.b O1a 2.051(5) 1_555 2_555
Co.b O1b 2.146(5) 1_555 1_555
Co.b O2 2.025(6) 1_555 1_555
Co.b O3b 2.014(5) 1_555 1_555
Co.b O4 2.215(6) 1_555 1_555
Co.b O5 2.203(6) 1_555 7_555
P1 O2 1.545(5) 1_555 1_555
P1 O3a 1.519(5) 1_555 7_555
P1 O3b 1.512(6) 1_555 7_455
P1 O6 1.592(5) 1_555 1_555
P2 O1a 1.545(6) 1_555 1_555
P2 O1b 1.538(5) 1_555 1_555
P2 O7 1.514(5) 1_555 1_555
P2 O8 1.583(5) 1_555 1_555
O3b O9 2.668(8) 1_555 1_555
O4 O9 2.574(7) 1_555 6_554
O8 O9 2.625(8) 1_555 1_555
O9 O9 2.757(12) 1_555 5_656
